data_4089491
loop_
_publ_author_name
'Liu, Qing-Xiang'
'Yao, Zhao-Quan'
'Zhao, Xiao-Jun'
'Zhao, Zhi-Xiang'
'Wang, Xiu-Guang'

_publ_section_title
;
 NHC Metal (Silver, Mercury, and Nickel) Complexes Based on
 Quinoxaline--Dibenzimidazolium Salts: Synthesis, Structural Studies, and
 Fluorescent Chemosensors for Cu2+by Charge Transfer
;
_journal_issue 12
_journal_name_full Organometallics
_journal_page_first 3493
_journal_paper_doi 10.1021/om400277z
_journal_volume 32
_journal_year 2013
_chemical_formula_sum 'C36 H30 Ag F6 N8 O P'
_chemical_formula_weight 843.52
_space_group_IT_number 15
_space_group_name_Hall '-C 2yc'
_space_group_name_H-M_alt 'C 1 2/c 1'
_symmetry_cell_setting monoclinic
_symmetry_space_group_name_H-M 'C 1 2/c 1'
_atom_sites_solution_hydrogens geom
_atom_sites_solution_primary direct
_atom_sites_solution_secondary difmap
_audit_creation_method SHELXL-97
_cell_angle_alpha 90.00
_cell_angle_beta 90.00
_cell_angle_gamma 90.00
_cell_formula_units_Z 8
_cell_length_a 18.123(2)
_cell_length_b 23.008(3)
_cell_length_c 17.2234(19)
_cell_measurement_reflns_used 9940
_cell_measurement_temperature 173(2)
_cell_measurement_theta_max 28.54
_cell_measurement_theta_min 2.25
_cell_volume 7181.7(15)
_computing_cell_refinement 'Bruker SAINT'
_computing_data_collection 'Bruker APEX2'
_computing_data_reduction 'Bruker SAINT'
_computing_molecular_graphics 'Bruker SHELXTL'
_computing_publication_material 'Bruker SHELXTL'
_computing_structure_refinement 'SHELXL-97 (Sheldrick, 1997)'
_computing_structure_solution 'SHELXS-97 (Sheldrick, 1990)'
_diffrn_ambient_temperature 173(2)
_diffrn_measured_fraction_theta_full 0.988
_diffrn_measured_fraction_theta_max 0.988
_diffrn_measurement_device_type 'Bruker APEX-II CCD'
_diffrn_measurement_method '\f and \w scans'
_diffrn_radiation_monochromator graphite
_diffrn_radiation_source 'fine-focus sealed tube'
_diffrn_radiation_type MoK\a
_diffrn_radiation_wavelength 0.71073
_diffrn_reflns_av_R_equivalents 0.0349
_diffrn_reflns_av_sigmaI/netI 0.0422
_diffrn_reflns_limit_h_max 18
_diffrn_reflns_limit_h_min -21
_diffrn_reflns_limit_k_max 27
_diffrn_reflns_limit_k_min -24
_diffrn_reflns_limit_l_max 20
_diffrn_reflns_limit_l_min -11
_diffrn_reflns_number 17731
_diffrn_reflns_theta_full 25.01
_diffrn_reflns_theta_max 25.01
_diffrn_reflns_theta_min 1.43
_diffrn_standards_number 0
_exptl_absorpt_coefficient_mu 0.680
_exptl_absorpt_correction_T_max 0.9168
_exptl_absorpt_correction_T_min 0.9049
_exptl_absorpt_correction_type multi-scan
_exptl_absorpt_process_details SADABS
_exptl_crystal_colour COLOURLESS
_exptl_crystal_density_diffrn 1.560
_exptl_crystal_density_meas ?
_exptl_crystal_density_method 'not measured'
_exptl_crystal_description BLOCK
_exptl_crystal_F_000 3408
_exptl_crystal_size_max 0.15
_exptl_crystal_size_mid 0.14
_exptl_crystal_size_min 0.13
_refine_diff_density_max 1.762
_refine_diff_density_min -1.895
_refine_diff_density_rms '0.145 complex 2d'
_refine_ls_extinction_method none
_refine_ls_goodness_of_fit_ref 1.073
_refine_ls_hydrogen_treatment constr
_refine_ls_matrix_type full
_refine_ls_number_parameters 499
_refine_ls_number_reflns 6272
_refine_ls_number_restraints 72
_refine_ls_restrained_S_all 1.103
_refine_ls_R_factor_all 0.0853
_refine_ls_R_factor_gt 0.0795
_refine_ls_shift/su_max 0.000
_refine_ls_shift/su_mean 0.000
_refine_ls_structure_factor_coef Fsqd
_refine_ls_weighting_details 'calc w=1/[\s^2^(Fo^2^)+(0.0650P)^2^+187.8624P] where P=(Fo^2^+2Fc^2^)/3'
_refine_ls_weighting_scheme calc
_refine_ls_wR_factor_gt 0.1937
_refine_ls_wR_factor_ref 0.1971
_reflns_number_gt 5652
_reflns_number_total 6272
_reflns_threshold_expression >2sigma(I)
_cod_data_source_file om400277z_si_002.cif
_cod_data_source_block n111018b
_cod_depositor_comments
;
The following automatic conversions were performed:

data item '_exptl_absorpt_correction_type' value 'MULTI-SCAN' was
changed to 'multi-scan' in accordance with the
/home/saulius/struct/COD-crude-data/automatic-downloads/DataCite-retrospective/ACS/depositions/lib/dictionaries/cif_core.dic
dictionary named 'cif_core.dic' version 2.4.2 last updated on
2011-04-26.

data item '_symmetry_cell_setting' value 'Monoclinic' was changed to
'monoclinic' in accordance with the
/home/saulius/struct/COD-crude-data/automatic-downloads/DataCite-retrospective/ACS/depositions/lib/dictionaries/cif_core.dic
dictionary named 'cif_core.dic' version 2.4.2 last updated on
2011-04-26.

data item '_exptl_crystal_density_meas' value 'NONE' was changed to
'?' -- the value is perceived as not measured.

Automatic conversion script
Id: cif_fix_values 6909 2019-04-08 15:41:33Z antanas 
;
_cod_original_cell_volume 7181.9(14)
_cod_original_sg_symbol_H-M C2/c
_cod_database_code 4089491

loop_
_symmetry_equiv_pos_as_xyz
'x, y, z'
'-x, y, -z+1/2'
'x+1/2, y+1/2, z'
'-x+1/2, y+1/2, -z+1/2'
'-x, -y, -z'
'x, -y, z-1/2'
'-x+1/2, -y+1/2, -z'
'x+1/2, -y+1/2, z-1/2'

loop_
_atom_site_label
_atom_site_type_symbol
_atom_site_fract_x
_atom_site_fract_y
_atom_site_fract_z
_atom_site_U_iso_or_equiv
_atom_site_adp_type
_atom_site_occupancy
_atom_site_symmetry_multiplicity
_atom_site_calc_flag
_atom_site_refinement_flags
_atom_site_disorder_assembly
_atom_site_disorder_group
Ag1 Ag 0.20850(3) 0.31139(2) 0.27133(3) 0.02261(19) Uani 1 1 d . . .
N3 N 0.1632(3) 0.3084(3) 0.4447(3) 0.0227(13) Uani 1 1 d . A .
N4 N 0.2790(3) 0.3270(3) 0.4333(3) 0.0214(12) Uani 1 1 d . A .
C22 C 0.3977(5) 0.4260(4) 0.3173(6) 0.041(2) Uani 1 1 d . . .
H22 H 0.4274 0.3992 0.2893 0.049 Uiso 1 1 calc R . .
N6 N -0.1483(3) 0.3026(3) 0.3982(3) 0.0233(13) Uani 1 1 d . A .
N7 N -0.2648(3) 0.3241(3) 0.3962(3) 0.0224(13) Uani 1 1 d . A .
C36 C -0.3054(6) 0.4458(4) 0.3771(6) 0.048(2) Uani 1 1 d . . .
H36 H -0.2571 0.4373 0.3589 0.058 Uiso 1 1 calc R . .
N1 N -0.0659(9) 0.3919(6) 0.3345(10) 0.043(5) Uani 0.440(7) 1 d PD A 1
N2 N 0.0843(10) 0.4000(6) 0.3775(10) 0.057(7) Uani 0.440(7) 1 d PD A 1
C1 C 0.0472(8) 0.3494(6) 0.3919(11) 0.051(4) Uani 0.440(7) 1 d PD A 1
C2 C -0.0259(8) 0.3489(5) 0.3692(10) 0.058(4) Uani 0.440(7) 1 d PD A 1
C3 C -0.0256(10) 0.4418(6) 0.3214(8) 0.069(5) Uani 0.440(7) 1 d PGDU A 1
C4 C 0.0482(10) 0.4459(6) 0.3425(7) 0.068(4) Uani 0.440(7) 1 d PGDU A 1
C5 C 0.0871(8) 0.4968(9) 0.3285(11) 0.096(7) Uani 0.440(7) 1 d PGDU A 1
H5 H 0.1376 0.4996 0.3429 0.115 Uiso 0.440(7) 1 calc PR A 1
C6 C 0.0522(12) 0.5438(6) 0.2933(12) 0.107(8) Uani 0.440(7) 1 d PGDU . 1
H6 H 0.0791 0.5790 0.2836 0.128 Uiso 0.440(7) 1 d PRD A 1
C7 C -0.0216(12) 0.5397(7) 0.2722(11) 0.106(8) Uani 0.440(7) 1 d PGDU . 1
H7 H -0.0457 0.5721 0.2479 0.127 Uiso 0.440(7) 1 d PRD A 1
C8 C -0.0606(8) 0.4887(9) 0.2862(10) 0.088(6) Uani 0.440(7) 1 d PGDU . 1
H8 H -0.1110 0.4859 0.2718 0.105 Uiso 0.440(7) 1 calc PR A 1
C1' C 0.0441(7) 0.3526(5) 0.4088(8) 0.051(4) Uani 0.560(7) 1 d PD A 2
C2' C -0.0300(7) 0.3503(5) 0.3878(9) 0.058(4) Uani 0.560(7) 1 d PD A 2
N1' N -0.0674(8) 0.4018(5) 0.3859(8) 0.062(6) Uani 0.560(7) 1 d PD A 2
N2' N 0.0818(8) 0.4023(5) 0.4275(8) 0.050(5) Uani 0.560(7) 1 d PD A 2
C3' C -0.0325(8) 0.4536(5) 0.4042(6) 0.069(5) Uani 0.560(7) 1 d PGD A 2
C4' C 0.0416(8) 0.4531(5) 0.4247(6) 0.068(4) Uani 0.560(7) 1 d PGD A 2
C5' C 0.0772(6) 0.5049(7) 0.4432(8) 0.096(7) Uani 0.560(7) 1 d PGD A 2
H5' H 0.1279 0.5045 0.4573 0.115 Uiso 0.560(7) 1 calc PR A 2
C6' C 0.0386(10) 0.5570(5) 0.4411(9) 0.107(8) Uani 0.560(7) 1 d PGD A 2
H6' H 0.0629 0.5924 0.4537 0.128 Uiso 0.560(7) 1 calc PR A 2
C7' C -0.0356(10) 0.5575(5) 0.4205(9) 0.106(8) Uani 0.560(7) 1 d PGD A 2
H7' H -0.0620 0.5932 0.4191 0.127 Uiso 0.560(7) 1 calc PR A 2
C8' C -0.0711(6) 0.5058(7) 0.4021(8) 0.088(6) Uani 0.560(7) 1 d PGD A 2
H8' H -0.1218 0.5061 0.3880 0.105 Uiso 0.560(7) 1 calc PR A 2
C9 C 0.0865(4) 0.2967(3) 0.4245(5) 0.0277(16) Uani 1 1 d D . .
H9A H 0.0600 0.2833 0.4714 0.033 Uiso 1 1 calc R A 1
H9B H 0.0848 0.2650 0.3857 0.033 Uiso 1 1 calc R A 1
C10 C 0.1904(4) 0.3175(3) 0.5205(4) 0.0256(16) Uani 1 1 d . . .
C11 C 0.2646(4) 0.3296(3) 0.5123(4) 0.0218(15) Uani 1 1 d . A .
C12 C 0.3100(4) 0.3400(3) 0.5766(4) 0.0261(16) Uani 1 1 d . . .
H12 H 0.3613 0.3473 0.5706 0.031 Uiso 1 1 calc R A .
C13 C 0.2777(5) 0.3391(4) 0.6481(4) 0.0325(18) Uani 1 1 d . A .
H13 H 0.3068 0.3461 0.6931 0.039 Uiso 1 1 calc R . .
C14 C 0.2024(5) 0.3279(4) 0.6559(5) 0.0339(18) Uani 1 1 d . . .
H14 H 0.1814 0.3284 0.7064 0.041 Uiso 1 1 calc R A .
C15 C 0.1565(5) 0.3161(3) 0.5927(5) 0.0312(18) Uani 1 1 d . A .
H15 H 0.1055 0.3076 0.5987 0.037 Uiso 1 1 calc R . .
C16 C 0.2161(4) 0.3156(3) 0.3930(4) 0.0229(15) Uani 1 1 d . . .
C17 C 0.3498(4) 0.3436(3) 0.3972(4) 0.0240(15) Uani 1 1 d . . .
H17A H 0.3577 0.3201 0.3498 0.029 Uiso 1 1 calc R A .
H17B H 0.3906 0.3351 0.4337 0.029 Uiso 1 1 calc R . .
C18 C 0.3516(4) 0.4072(3) 0.3760(4) 0.0267(16) Uani 1 1 d . A .
C21 C 0.3997(5) 0.4847(5) 0.3002(6) 0.052(3) Uani 1 1 d . . .
H19 H 0.4314 0.4990 0.2606 0.062 Uiso 1 1 calc R . .
C20 C 0.3556(6) 0.5218(4) 0.3406(6) 0.046(2) Uani 1 1 d . . .
H20 H 0.3549 0.5621 0.3288 0.055 Uiso 1 1 calc R . .
C19 C 0.3127(7) 0.5000(4) 0.3983(7) 0.059(3) Uani 1 1 d . A .
H21 H 0.2831 0.5262 0.4275 0.071 Uiso 1 1 calc R . .
N5 N 0.3099(5) 0.4430(3) 0.4160(5) 0.052(2) Uani 1 1 d . . .
C23 C -0.0726(4) 0.2943(3) 0.3743(5) 0.0273(16) Uani 1 1 d D . .
H23A H -0.0725 0.2753 0.3227 0.033 Uiso 1 1 calc R A 1
H23B H -0.0487 0.2673 0.4113 0.033 Uiso 1 1 calc R A 1
C24 C -0.1694(4) 0.3104(3) 0.4757(4) 0.0214(15) Uani 1 1 d . . .
C25 C -0.2433(4) 0.3237(3) 0.4738(4) 0.0231(15) Uani 1 1 d . A .
C26 C -0.2834(5) 0.3337(3) 0.5420(4) 0.0282(16) Uani 1 1 d . . .
H26 H -0.3346 0.3426 0.5414 0.034 Uiso 1 1 calc R A .
C27 C -0.2433(5) 0.3297(4) 0.6104(5) 0.039(2) Uani 1 1 d . A .
H27 H -0.2682 0.3362 0.6582 0.046 Uiso 1 1 calc R . .
C28 C -0.1685(5) 0.3168(4) 0.6123(5) 0.037(2) Uani 1 1 d . . .
H28 H -0.1438 0.3153 0.6610 0.044 Uiso 1 1 calc R A .
C29 C -0.1293(5) 0.3060(4) 0.5456(5) 0.0334(18) Uani 1 1 d . A .
H29 H -0.0784 0.2961 0.5466 0.040 Uiso 1 1 calc R . .
C30 C -0.2062(4) 0.3114(3) 0.3471(5) 0.0250(16) Uani 1 1 d . . .
C31 C -0.3379(4) 0.3386(3) 0.3705(5) 0.0283(16) Uani 1 1 d . . .
H31A H -0.3741 0.3129 0.3966 0.034 Uiso 1 1 calc R A .
H31B H -0.3417 0.3319 0.3138 0.034 Uiso 1 1 calc R . .
C32 C -0.3564(5) 0.4018(3) 0.3883(5) 0.0303(17) Uani 1 1 d . A .
C35 C -0.3267(7) 0.5030(5) 0.3933(8) 0.066(3) Uani 1 1 d . . .
H35 H -0.2926 0.5342 0.3888 0.079 Uiso 1 1 calc R . .
C34 C -0.3983(7) 0.5128(5) 0.4160(6) 0.057(3) Uani 1 1 d . . .
H34 H -0.4153 0.5512 0.4251 0.069 Uiso 1 1 calc R . .
C33 C -0.4454(6) 0.4663(4) 0.4252(6) 0.047(2) Uani 1 1 d . A .
H33 H -0.4947 0.4738 0.4410 0.056 Uiso 1 1 calc R . .
N8 N -0.4251(4) 0.4108(3) 0.4129(4) 0.0378(17) Uani 1 1 d . . .
O1 O 0.4967(3) 0.3282(3) 0.9848(4) 0.0454(15) Uani 1 1 d D . .
H1B H 0.4863 0.3585 1.0110 0.068 Uiso 1 1 d RD . .
H1A H 0.4832 0.3360 0.9387 0.068 Uiso 1 1 d RD . .
P1 P 0.5000 0.25106(12) 0.2500 0.0240(6) Uani 1 2 d S . .
P2 P 0.0000 0.15461(12) 0.2500 0.0288(6) Uani 1 2 d S . .
F1 F 0.4119(2) 0.2512(2) 0.2566(3) 0.0343(11) Uani 1 1 d . . .
F2 F 0.5000 0.3177(4) 0.2500 0.106(5) Uani 1 2 d S . .
F3 F 0.5058(3) 0.2519(5) 0.3403(4) 0.112(4) Uani 1 1 d . . .
F4 F 0.5000 0.1839(4) 0.2500 0.151(9) Uani 1 2 d S . .
F5 F 0.0462(4) 0.1059(3) 0.2924(4) 0.0644(18) Uani 1 1 d . . .
F6 F 0.0590(3) 0.1550(2) 0.1806(3) 0.0513(14) Uani 1 1 d . . .
F7 F 0.0462(3) 0.2040(2) 0.2922(3) 0.0518(14) Uani 1 1 d . . .

loop_
_atom_site_aniso_label
_atom_site_aniso_U_11
_atom_site_aniso_U_22
_atom_site_aniso_U_33
_atom_site_aniso_U_23
_atom_site_aniso_U_13
_atom_site_aniso_U_12
Ag1 0.0265(3) 0.0241(3) 0.0172(3) -0.0002(2) -0.0016(2) -0.0006(2)
N3 0.023(3) 0.024(3) 0.021(3) 0.001(2) -0.001(2) -0.002(2)
N4 0.026(3) 0.019(3) 0.019(3) -0.002(2) 0.002(2) 0.002(2)
C22 0.032(5) 0.041(5) 0.048(5) 0.006(4) 0.011(4) 0.002(4)
N6 0.020(3) 0.030(3) 0.020(3) 0.002(2) -0.003(2) -0.003(3)
N7 0.023(3) 0.025(3) 0.020(3) -0.003(2) -0.001(2) 0.002(2)
C36 0.055(6) 0.033(5) 0.056(6) 0.012(4) 0.007(5) 0.000(4)
N1 0.022(9) 0.027(9) 0.080(15) 0.019(10) -0.011(10) -0.002(7)
N2 0.032(10) 0.024(10) 0.11(2) 0.015(12) -0.002(13) -0.013(8)
C1 0.029(5) 0.020(4) 0.105(11) 0.006(6) 0.009(6) -0.003(4)
C2 0.022(5) 0.034(5) 0.118(13) 0.033(7) 0.006(6) 0.001(4)
C3 0.068(5) 0.067(5) 0.072(5) 0.001(2) 0.000(2) 0.000(2)
C4 0.067(5) 0.066(5) 0.071(5) 0.001(2) 0.000(2) 0.000(2)
C5 0.095(7) 0.095(7) 0.098(7) 0.000(2) -0.001(2) 0.000(2)
C6 0.107(8) 0.106(8) 0.108(8) 0.001(2) -0.001(2) -0.001(2)
C7 0.106(8) 0.105(8) 0.107(8) 0.001(2) 0.000(2) 0.000(2)
C8 0.087(6) 0.087(6) 0.090(6) 0.001(2) 0.000(2) 0.000(2)
C1' 0.029(5) 0.020(4) 0.105(11) 0.006(6) 0.009(6) -0.003(4)
C2' 0.022(5) 0.034(5) 0.118(13) 0.033(7) 0.006(6) 0.001(4)
N1' 0.041(9) 0.031(9) 0.112(17) 0.029(10) -0.015(11) -0.001(7)
N2' 0.032(8) 0.030(8) 0.087(14) 0.012(9) 0.006(9) -0.006(6)
C3' 0.068(5) 0.067(5) 0.072(5) 0.001(2) 0.000(2) 0.000(2)
C4' 0.067(5) 0.066(5) 0.071(5) 0.001(2) 0.000(2) 0.000(2)
C5' 0.095(7) 0.095(7) 0.098(7) 0.000(2) -0.001(2) 0.000(2)
C6' 0.107(8) 0.106(8) 0.108(8) 0.001(2) -0.001(2) -0.001(2)
C7' 0.106(8) 0.105(8) 0.107(8) 0.001(2) 0.000(2) 0.000(2)
C8' 0.087(6) 0.087(6) 0.090(6) 0.001(2) 0.000(2) 0.000(2)
C9 0.024(4) 0.028(4) 0.032(4) -0.001(3) 0.002(3) -0.004(3)
C10 0.034(4) 0.021(4) 0.021(4) -0.001(3) -0.003(3) 0.001(3)
C11 0.028(4) 0.017(3) 0.021(4) 0.001(3) 0.001(3) -0.004(3)
C12 0.033(4) 0.023(4) 0.022(4) 0.001(3) -0.004(3) -0.001(3)
C13 0.047(5) 0.033(4) 0.017(4) 0.004(3) -0.007(3) -0.010(4)
C14 0.048(5) 0.034(4) 0.019(4) 0.004(3) 0.004(3) 0.000(4)
C15 0.039(5) 0.025(4) 0.029(4) 0.007(3) 0.007(3) -0.001(3)
C16 0.029(4) 0.027(4) 0.013(3) 0.000(3) -0.002(3) 0.002(3)
C17 0.022(4) 0.031(4) 0.020(3) 0.001(3) 0.002(3) 0.000(3)
C18 0.029(4) 0.026(4) 0.025(4) 0.000(3) 0.000(3) -0.002(3)
C21 0.040(5) 0.054(6) 0.060(6) 0.023(5) 0.013(5) -0.004(5)
C20 0.054(6) 0.030(5) 0.054(6) 0.008(4) 0.002(5) -0.007(4)
C19 0.082(8) 0.026(5) 0.070(7) 0.001(5) 0.026(6) 0.007(5)
N5 0.072(6) 0.030(4) 0.054(5) 0.004(4) 0.032(4) 0.001(4)
C23 0.021(4) 0.031(4) 0.029(4) 0.003(3) 0.003(3) 0.002(3)
C24 0.025(4) 0.022(4) 0.017(3) 0.000(3) -0.001(3) -0.004(3)
C25 0.028(4) 0.020(4) 0.022(4) 0.002(3) -0.002(3) -0.003(3)
C26 0.034(4) 0.024(4) 0.026(4) 0.001(3) 0.004(3) 0.002(3)
C27 0.055(6) 0.041(5) 0.020(4) -0.002(3) 0.005(4) 0.009(4)
C28 0.050(5) 0.041(5) 0.019(4) 0.001(3) -0.008(4) 0.005(4)
C29 0.033(4) 0.040(5) 0.028(4) 0.004(3) -0.007(3) -0.003(4)
C30 0.020(4) 0.006(3) 0.048(5) 0.001(3) 0.000(3) -0.001(3)
C31 0.023(4) 0.029(4) 0.033(4) -0.007(3) -0.002(3) -0.001(3)
C32 0.035(4) 0.027(4) 0.028(4) 0.003(3) -0.007(3) 0.004(3)
C35 0.080(9) 0.035(6) 0.083(9) 0.012(6) 0.008(7) -0.012(6)
C34 0.077(8) 0.042(6) 0.053(6) -0.001(5) 0.001(5) 0.021(5)
C33 0.052(6) 0.043(6) 0.045(5) -0.012(4) -0.007(4) 0.015(5)
N8 0.038(4) 0.042(4) 0.033(4) -0.004(3) -0.002(3) 0.012(3)
O1 0.036(3) 0.054(4) 0.047(4) -0.005(3) 0.001(3) 0.010(3)
P1 0.0196(13) 0.0265(14) 0.0260(14) 0.000 -0.0012(10) 0.000
P2 0.0338(16) 0.0208(14) 0.0318(15) 0.000 -0.0102(12) 0.000
F1 0.021(2) 0.051(3) 0.030(2) -0.003(2) -0.0008(18) 0.002(2)
F2 0.062(7) 0.046(6) 0.209(16) 0.000 0.044(8) 0.000
F3 0.031(3) 0.262(13) 0.042(4) 0.011(5) -0.004(3) -0.005(5)
F4 0.048(6) 0.031(5) 0.37(3) 0.000 0.051(10) 0.000
F5 0.092(5) 0.045(3) 0.056(4) 0.010(3) -0.015(3) 0.027(3)
F6 0.060(4) 0.040(3) 0.053(3) -0.005(3) 0.010(3) 0.010(3)
F7 0.047(3) 0.050(3) 0.059(3) -0.021(3) -0.009(3) -0.009(3)

loop_
_atom_type_symbol
_atom_type_description
_atom_type_scat_dispersion_real
_atom_type_scat_dispersion_imag
_atom_type_scat_source
C C 0.0033 0.0016 'International Tables Vol C Tables 4.2.6.8 and 6.1.1.4'
H H 0.0000 0.0000 'International Tables Vol C Tables 4.2.6.8 and 6.1.1.4'
N N 0.0061 0.0033 'International Tables Vol C Tables 4.2.6.8 and 6.1.1.4'
O O 0.0106 0.0060 'International Tables Vol C Tables 4.2.6.8 and 6.1.1.4'
F F 0.0171 0.0103 'International Tables Vol C Tables 4.2.6.8 and 6.1.1.4'
P P 0.1023 0.0942 'International Tables Vol C Tables 4.2.6.8 and 6.1.1.4'
Ag Ag -0.8971 1.1015 'International Tables Vol C Tables 4.2.6.8 and 6.1.1.4'

loop_
_geom_angle_atom_site_label_1
_geom_angle_atom_site_label_2
_geom_angle_atom_site_label_3
_geom_angle
_geom_angle_site_symmetry_1
_geom_angle_site_symmetry_3
C30 Ag1 C16 176.3(3) 2 .
C16 N3 C10 110.6(6) . .
C16 N3 C9 123.7(6) . .
C10 N3 C9 125.5(6) . .
C16 N4 C11 110.6(6) . .
C16 N4 C17 124.2(6) . .
C11 N4 C17 124.5(6) . .
C18 C22 C21 118.5(9) . .
C18 C22 H22 120.8 . .
C21 C22 H22 120.8 . .
C30 N6 C24 112.4(6) . .
C30 N6 C23 123.9(6) . .
C24 N6 C23 123.1(6) . .
C30 N7 C25 111.7(6) . .
C30 N7 C31 124.5(6) . .
C25 N7 C31 123.8(6) . .
C32 C36 C35 118.4(10) . .
C32 C36 H36 120.8 . .
C35 C36 H36 120.8 . .
C2 N1 C3 113.3(14) . .
C1 N2 C4 119.8(15) . .
N2 C1 C2 115.3(12) . .
N2 C1 C9 121.2(11) . .
C2 C1 C9 123.3(13) . .
N1 C2 C1 128.9(11) . .
N1 C2 C23 109.2(10) . .
C1 C2 C23 121.7(13) . .
N1 C3 C4 121.5(15) . .
N1 C3 C8 118.5(15) . .
C4 C3 C8 120.0 . .
N2 C4 C3 121.3(16) . .
N2 C4 C5 118.7(16) . .
C3 C4 C5 120.0 . .
C4 C5 C6 120.0 . .
C4 C5 H5 120.0 . .
C6 C5 H5 120.0 . .
C7 C6 C7 48(2) 2 .
C7 C6 C5 122.2(6) 2 .
C7 C6 C5 120.0 . .
C7 C6 C8 47.9(10) 2 2
C7 C6 C8 80.8(14) . 2
C5 C6 C8 75.9(10) . 2
C7 C6 H6 97.5 2 .
C7 C6 H6 120.0 . .
C5 C6 H6 120.0 . .
C8 C6 H6 113.8 2 .
C7 C7 C6 72(2) 2 2
C7 C7 C6 60(2) 2 .
C6 C7 C6 131(3) 2 .
C7 C7 C8 119.0(6) 2 .
C6 C7 C8 89.7(15) 2 .
C6 C7 C8 120.0 . .
C7 C7 H7 91.2 2 .
C6 C7 H7 49.6 2 .
C6 C7 H7 120.0 . .
C8 C7 H7 120.0 . .
C7 C8 C3 120.0 . .
C7 C8 C6 42.3(12) . 2
C3 C8 C6 143.8(17) . 2
C7 C8 H8 120.0 . .
C3 C8 H8 120.0 . .
C6 C8 H8 86.1 2 .
N2' C1' C2' 125.0(10) . .
N2' C1' C9 114.2(9) . .
C2' C1' C9 120.1(11) . .
N1' C2' C1' 116.9(10) . .
N1' C2' C23 118.7(10) . .
C1' C2' C23 124.2(11) . .
C2' N1' C3' 121.0(13) . .
C1' N2' C4' 115.8(13) . .
N1' C3' C4' 119.5(13) . .
N1' C3' C8' 120.5(13) . .
C4' C3' C8' 120.0 . .
N2' C4' C3' 121.8(13) . .
N2' C4' C5' 118.2(13) . .
C3' C4' C5' 120.0 . .
C6' C5' C4' 120.0 . .
C6' C5' H5' 120.0 . .
C4' C5' H5' 120.0 . .
C5' C6' C7' 120.0 . .
C5' C6' H6' 120.0 . .
C7' C6' H6' 120.0 . .
C6' C7' C8' 120.0 . .
C6' C7' H7' 120.0 . .
C8' C7' H7' 120.0 . .
C7' C8' C3' 120.0 . .
C7' C8' H8' 120.0 . .
C3' C8' H8' 120.0 . .
N3 C9 C1 113.0(8) . .
N3 C9 C1' 111.7(7) . .
C1 C9 C1' 11.5(10) . .
N3 C9 H9A 109.0 . .
C1 C9 H9A 109.0 . .
C1' C9 H9A 99.5 . .
N3 C9 H9B 109.0 . .
C1 C9 H9B 109.0 . .
C1' C9 H9B 119.1 . .
H9A C9 H9B 107.8 . .
C11 C10 C15 121.8(7) . .
C11 C10 N3 106.0(6) . .
C15 C10 N3 132.2(7) . .
C10 C11 N4 106.0(6) . .
C10 C11 C12 121.8(7) . .
N4 C11 C12 132.3(7) . .
C13 C12 C11 117.4(7) . .
C13 C12 H12 121.3 . .
C11 C12 H12 121.3 . .
C12 C13 C14 120.6(7) . .
C12 C13 H13 119.7 . .
C14 C13 H13 119.7 . .
C13 C14 C15 122.9(7) . .
C13 C14 H14 118.5 . .
C15 C14 H14 118.5 . .
C10 C15 C14 115.5(8) . .
C10 C15 H15 122.2 . .
C14 C15 H15 122.2 . .
N3 C16 N4 106.8(6) . .
N3 C16 Ag1 128.3(5) . .
N4 C16 Ag1 125.0(5) . .
N4 C17 C18 111.8(6) . .
N4 C17 H17A 109.3 . .
C18 C17 H17A 109.3 . .
N4 C17 H17B 109.3 . .
C18 C17 H17B 109.3 . .
H17A C17 H17B 107.9 . .
N5 C18 C22 122.5(8) . .
N5 C18 C17 118.0(7) . .
C22 C18 C17 119.5(7) . .
C20 C21 C22 119.3(9) . .
C20 C21 H19 120.4 . .
C22 C21 H19 120.4 . .
C19 C20 C21 118.6(9) . .
C19 C20 H20 120.7 . .
C21 C20 H20 120.7 . .
N5 C19 C20 123.2(10) . .
N5 C19 H21 118.4 . .
C20 C19 H21 118.4 . .
C18 N5 C19 118.0(8) . .
N6 C23 C2 115.9(8) . .
N6 C23 C2' 109.1(7) . .
C2 C23 C2' 12.5(10) . .
N6 C23 H23A 108.3 . .
C2 C23 H23A 108.3 . .
C2' C23 H23A 120.8 . .
N6 C23 H23B 108.3 . .
C2 C23 H23B 108.3 . .
C2' C23 H23B 102.3 . .
H23A C23 H23B 107.4 . .
C25 C24 N6 105.7(6) . .
C25 C24 C29 122.6(7) . .
N6 C24 C29 131.7(7) . .
C24 C25 N7 107.3(6) . .
C24 C25 C26 121.5(7) . .
N7 C25 C26 131.2(7) . .
C27 C26 C25 115.5(7) . .
C27 C26 H26 122.3 . .
C25 C26 H26 122.3 . .
C26 C27 C28 123.1(8) . .
C26 C27 H27 118.5 . .
C28 C27 H27 118.5 . .
C29 C28 C27 121.6(8) . .
C29 C28 H28 119.2 . .
C27 C28 H28 119.2 . .
C28 C29 C24 115.8(8) . .
C28 C29 H29 122.1 . .
C24 C29 H29 122.1 . .
N6 C30 N7 102.9(7) . .
N6 C30 Ag1 130.6(5) . 2
N7 C30 Ag1 126.5(5) . 2
N7 C31 C32 111.2(6) . .
N7 C31 H31A 109.4 . .
C32 C31 H31A 109.4 . .
N7 C31 H31B 109.4 . .
C32 C31 H31B 109.4 . .
H31A C31 H31B 108.0 . .
N8 C32 C36 123.7(8) . .
N8 C32 C31 114.8(7) . .
C36 C32 C31 121.5(8) . .
C34 C35 C36 118.0(10) . .
C34 C35 H35 121.0 . .
C36 C35 H35 121.0 . .
C35 C34 C33 119.4(10) . .
C35 C34 H34 120.3 . .
C33 C34 H34 120.3 . .
N8 C33 C34 123.3(10) . .
N8 C33 H33 118.3 . .
C34 C33 H33 118.3 . .
C32 N8 C33 117.0(8) . .
H1B O1 H1A 105.1 . .
F2 P1 F4 180.000(1) . .
F2 P1 F3 89.3(5) . 2_655
F4 P1 F3 90.7(5) . 2_655
F2 P1 F3 89.3(5) . .
F4 P1 F3 90.7(5) . .
F3 P1 F3 178.6(9) 2_655 .
F2 P1 F1 89.9(2) . .
F4 P1 F1 90.1(2) . .
F3 P1 F1 90.2(3) 2_655 .
F3 P1 F1 89.8(3) . .
F2 P1 F1 89.9(2) . 2_655
F4 P1 F1 90.1(2) . 2_655
F3 P1 F1 89.8(3) 2_655 2_655
F3 P1 F1 90.2(3) . 2_655
F1 P1 F1 179.7(4) . 2_655
F5 P2 F5 89.5(5) . 2
F5 P2 F7 90.9(3) . .
F5 P2 F7 179.6(4) 2 .
F5 P2 F7 179.6(4) . 2
F5 P2 F7 90.9(3) 2 2
F7 P2 F7 88.7(5) . 2
F5 P2 F6 89.7(3) . .
F5 P2 F6 90.8(3) 2 .
F7 P2 F6 89.1(3) . .
F7 P2 F6 90.4(3) 2 .
F5 P2 F6 90.8(3) . 2
F5 P2 F6 89.7(3) 2 2
F7 P2 F6 90.4(3) . 2
F7 P2 F6 89.1(3) 2 2
F6 P2 F6 179.3(4) . 2

loop_
_geom_bond_atom_site_label_1
_geom_bond_atom_site_label_2
_geom_bond_distance
_geom_bond_site_symmetry_2
Ag1 C30 2.040(9) 2
Ag1 C16 2.102(7) .
N3 C16 1.319(10) .
N3 C10 1.412(10) .
N3 C9 1.457(9) .
N4 C16 1.361(9) .
N4 C11 1.386(9) .
N4 C17 1.478(9) .
C22 C18 1.381(11) .
C22 C21 1.384(14) .
C22 H22 0.9500 .
N6 C30 1.384(10) .
N6 C24 1.401(9) .
N6 C23 1.446(9) .
N7 C30 1.388(10) .
N7 C25 1.393(9) .
N7 C31 1.437(10) .
C36 C32 1.384(13) .
C36 C35 1.401(15) .
C36 H36 0.9500 .
N1 C2 1.364(10) .
N1 C3 1.379(10) .
N2 C1 1.369(10) .
N2 C4 1.379(10) .
C1 C2 1.381(10) .
C1 C9 1.512(10) .
C2 C23 1.516(10) .
C3 C4 1.3900 .
C3 C8 1.3900 .
C4 C5 1.3900 .
C5 C6 1.3900 .
C5 H5 0.9500 .
C6 C7 1.26(4) 2
C6 C7 1.3900 .
C6 C8 1.87(2) 2
C6 H6 0.9601 .
C7 C7 1.10(4) 2
C7 C6 1.26(4) 2
C7 C8 1.3900 .
C7 H7 0.9601 .
C8 C6 1.87(3) 2
C8 H8 0.9500 .
C1' N2' 1.372(10) .
C1' C2' 1.390(9) .
C1' C9 1.521(9) .
C2' N1' 1.367(9) .
C2' C23 1.520(9) .
N1' C3' 1.384(9) .
N2' C4' 1.379(9) .
C3' C4' 1.3900 .
C3' C8' 1.3900 .
C4' C5' 1.3900 .
C5' C6' 1.3900 .
C5' H5' 0.9500 .
C6' C7' 1.3900 .
C6' H6' 0.9500 .
C7' C8' 1.3900 .
C7' H7' 0.9500 .
C8' H8' 0.9500 .
C9 H9A 0.9900 .
C9 H9B 0.9900 .
C10 C11 1.381(11) .
C10 C15 1.387(11) .
C11 C12 1.400(10) .
C12 C13 1.365(11) .
C12 H12 0.9500 .
C13 C14 1.396(12) .
C13 H13 0.9500 .
C14 C15 1.397(12) .
C14 H14 0.9500 .
C15 H15 0.9500 .
C17 C18 1.508(10) .
C17 H17A 0.9900 .
C17 H17B 0.9900 .
C18 N5 1.313(11) .
C21 C20 1.360(14) .
C21 H19 0.9500 .
C20 C19 1.358(14) .
C20 H20 0.9500 .
C19 N5 1.347(12) .
C19 H21 0.9500 .
C23 H23A 0.9900 .
C23 H23B 0.9900 .
C24 C25 1.374(11) .
C24 C29 1.410(11) .
C25 C26 1.400(11) .
C26 C27 1.387(12) .
C26 H26 0.9500 .
C27 C28 1.389(13) .
C27 H27 0.9500 .
C28 C29 1.373(12) .
C28 H28 0.9500 .
C29 H29 0.9500 .
C30 Ag1 2.040(9) 2
C31 C32 1.524(11) .
C31 H31A 0.9900 .
C31 H31B 0.9900 .
C32 N8 1.331(11) .
C35 C34 1.373(17) .
C35 H35 0.9500 .
C34 C33 1.377(16) .
C34 H34 0.9500 .
C33 N8 1.345(12) .
C33 H33 0.9500 .
O1 H1B 0.8502 .
O1 H1A 0.8502 .
P1 F2 1.534(10) .
P1 F4 1.545(10) .
P1 F3 1.559(7) 2_655
P1 F3 1.559(7) .
P1 F1 1.600(4) .
P1 F1 1.600(4) 2_655
P2 F5 1.578(6) .
P2 F5 1.578(6) 2
P2 F7 1.588(5) .
P2 F7 1.588(5) 2
P2 F6 1.604(6) .
P2 F6 1.604(5) 2

loop_
_geom_torsion_atom_site_label_1
_geom_torsion_atom_site_label_2
_geom_torsion_atom_site_label_3
_geom_torsion_atom_site_label_4
_geom_torsion
_geom_torsion_site_symmetry_1
_geom_torsion_site_symmetry_4
C4 N2 C1 C2 0.00(6) . .
C4 N2 C1 C9 175.3(13) . .
C3 N1 C2 C1 0.00(7) . .
C3 N1 C2 C23 -174.8(12) . .
N2 C1 C2 N1 0.00(5) . .
C9 C1 C2 N1 -175.2(14) . .
N2 C1 C2 C23 174.2(13) . .
C9 C1 C2 C23 -0.9(13) . .
C2 N1 C3 C4 0.00(6) . .
C2 N1 C3 C8 180.00(3) . .
C1 N2 C4 C3 0.00(8) . .
C1 N2 C4 C5 180.00(4) . .
N1 C3 C4 N2 0.00(6) . .
C8 C3 C4 N2 180.0 . .
N1 C3 C4 C5 180.0 . .
C8 C3 C4 C5 0.0 . .
N2 C4 C5 C6 180.0 . .
C3 C4 C5 C6 0.0 . .
C4 C5 C6 C7 -57(2) . 2
C4 C5 C6 C7 0.0 . .
C4 C5 C6 C8 -70.5(11) . 2
C5 C6 C7 C7 -108.1(2) . 2
C8 C6 C7 C7 -40.3(5) 2 2
C7 C6 C7 C6 -11.3(5) 2 2
C5 C6 C7 C6 -119.3(6) . 2
C8 C6 C7 C6 -51.5(9) 2 2
C7 C6 C7 C8 108.1(2) 2 .
C5 C6 C7 C8 0.0 . .
C8 C6 C7 C8 67.8(6) 2 .
C7 C7 C8 C3 70(3) 2 .
C6 C7 C8 C3 139(2) 2 .
C6 C7 C8 C3 0.0 . .
C7 C7 C8 C6 -69(2) 2 2
C6 C7 C8 C6 -139(2) . 2
N1 C3 C8 C7 180.0 . .
C4 C3 C8 C7 0.0 . .
N1 C3 C8 C6 -131.0(17) . 2
C4 C3 C8 C6 49.0(17) . 2
N2' C1' C2' N1' 0.00(4) . .
C9 C1' C2' N1' 170.5(10) . .
N2' C1' C2' C23 -174.3(11) . .
C9 C1' C2' C23 -3.8(11) . .
C1' C2' N1' C3' 0.00(6) . .
C23 C2' N1' C3' 174.6(10) . .
C2' C1' N2' C4' 0.00(6) . .
C9 C1' N2' C4' -171.0(9) . .
C2' N1' C3' C4' 0.00(6) . .
C2' N1' C3' C8' 180.00(4) . .
C1' N2' C4' C3' 0.01(7) . .
C1' N2' C4' C5' 180.00(3) . .
N1' C3' C4' N2' 0.00(6) . .
C8' C3' C4' N2' 180.0 . .
N1' C3' C4' C5' 180.0 . .
C8' C3' C4' C5' 0.0 . .
N2' C4' C5' C6' 180.0 . .
C3' C4' C5' C6' 0.0 . .
C4' C5' C6' C7' 0.0 . .
C5' C6' C7' C8' 0.0 . .
C6' C7' C8' C3' 0.0 . .
N1' C3' C8' C7' 180.0 . .
C4' C3' C8' C7' 0.0 . .
C16 N3 C9 C1 -72.8(12) . .
C10 N3 C9 C1 102.4(11) . .
C16 N3 C9 C1' -85.2(10) . .
C10 N3 C9 C1' 90.0(10) . .
N2 C1 C9 N3 5.5(13) . .
C2 C1 C9 N3 -179.6(8) . .
N2 C1 C9 C1' 92(5) . .
C2 C1 C9 C1' -94(5) . .
N2' C1' C9 N3 -9.2(9) . .
C2' C1' C9 N3 179.3(6) . .
N2' C1' C9 C1 -108(5) . .
C2' C1' C9 C1 81(5) . .
C16 N3 C10 C11 -1.4(8) . .
C9 N3 C10 C11 -177.2(6) . .
C16 N3 C10 C15 178.6(8) . .
C9 N3 C10 C15 2.9(12) . .
C15 C10 C11 N4 179.6(7) . .
N3 C10 C11 N4 -0.3(8) . .
C15 C10 C11 C12 1.3(11) . .
N3 C10 C11 C12 -178.6(7) . .
C16 N4 C11 C10 1.9(8) . .
C17 N4 C11 C10 172.7(6) . .
C16 N4 C11 C12 180.0(8) . .
C17 N4 C11 C12 -9.2(12) . .
C10 C11 C12 C13 -1.6(11) . .
N4 C11 C12 C13 -179.4(8) . .
C11 C12 C13 C14 0.4(12) . .
C12 C13 C14 C15 1.3(13) . .
C11 C10 C15 C14 0.3(11) . .
N3 C10 C15 C14 -179.8(8) . .
C13 C14 C15 C10 -1.6(12) . .
C10 N3 C16 N4 2.6(8) . .
C9 N3 C16 N4 178.4(6) . .
C10 N3 C16 Ag1 -177.1(5) . .
C9 N3 C16 Ag1 -1.3(10) . .
C11 N4 C16 N3 -2.8(8) . .
C17 N4 C16 N3 -173.6(6) . .
C11 N4 C16 Ag1 176.9(5) . .
C17 N4 C16 Ag1 6.1(10) . .
C30 Ag1 C16 N3 146(4) 2 .
C30 Ag1 C16 N4 -34(5) 2 .
C16 N4 C17 C18 80.4(8) . .
C11 N4 C17 C18 -89.1(8) . .
C21 C22 C18 N5 -0.2(14) . .
C21 C22 C18 C17 -178.5(8) . .
N4 C17 C18 N5 26.6(10) . .
N4 C17 C18 C22 -155.1(7) . .
C18 C22 C21 C20 -0.9(15) . .
C22 C21 C20 C19 1.9(17) . .
C21 C20 C19 N5 -1.9(19) . .
C22 C18 N5 C19 0.3(15) . .
C17 C18 N5 C19 178.6(9) . .
C20 C19 N5 C18 0.8(18) . .
C30 N6 C23 C2 91.6(11) . .
C24 N6 C23 C2 -79.4(11) . .
C30 N6 C23 C2' 102.9(9) . .
C24 N6 C23 C2' -68.1(10) . .
N1 C2 C23 N6 -43.2(10) . .
C1 C2 C23 N6 141.6(8) . .
N1 C2 C23 C2' -102(5) . .
C1 C2 C23 C2' 82(4) . .
N1' C2' C23 N6 -27.4(9) . .
C1' C2' C23 N6 146.7(7) . .
N1' C2' C23 C2 98(5) . .
C1' C2' C23 C2 -88(5) . .
C30 N6 C24 C25 1.1(8) . .
C23 N6 C24 C25 173.0(6) . .
C30 N6 C24 C29 180.0(8) . .
C23 N6 C24 C29 -8.1(12) . .
N6 C24 C25 N7 -0.6(8) . .
C29 C24 C25 N7 -179.6(7) . .
N6 C24 C25 C26 179.2(7) . .
C29 C24 C25 C26 0.1(11) . .
C30 N7 C25 C24 -0.1(8) . .
C31 N7 C25 C24 -177.4(7) . .
C30 N7 C25 C26 -179.8(7) . .
C31 N7 C25 C26 2.9(12) . .
C24 C25 C26 C27 0.5(11) . .
N7 C25 C26 C27 -179.9(8) . .
C25 C26 C27 C28 0.0(13) . .
C26 C27 C28 C29 -1.1(14) . .
C27 C28 C29 C24 1.6(13) . .
C25 C24 C29 C28 -1.2(12) . .
N6 C24 C29 C28 -179.9(8) . .
C24 N6 C30 N7 -1.1(7) . .
C23 N6 C30 N7 -172.9(6) . .
C24 N6 C30 Ag1 175.7(5) . 2
C23 N6 C30 Ag1 3.9(10) . 2
C25 N7 C30 N6 0.7(7) . .
C31 N7 C30 N6 178.0(6) . .
C25 N7 C30 Ag1 -176.3(5) . 2
C31 N7 C30 Ag1 1.0(10) . 2
C30 N7 C31 C32 -111.9(8) . .
C25 N7 C31 C32 65.1(9) . .
C35 C36 C32 N8 0.7(15) . .
C35 C36 C32 C31 178.8(9) . .
N7 C31 C32 N8 -140.0(7) . .
N7 C31 C32 C36 41.7(11) . .
C32 C36 C35 C34 -3.0(17) . .
C36 C35 C34 C33 2.8(18) . .
C35 C34 C33 N8 -0.2(17) . .
C36 C32 N8 C33 1.9(13) . .
C31 C32 N8 C33 -176.3(7) . .
C34 C33 N8 C32 -2.2(14) . .
